data_7011048
loop_
_publ_author_name
'Alexandr Shafir'
'Dorothea Fiedler'
'John Arnold'

_publ_section_title
;
 Formation of 1 &#x2236; 1 complexes of ferrocene-containing salen
 ligands with Mg, Ti and Zr
;
_journal_issue 4
_journal_name_full 'J. Chem. Soc., Dalton Trans.'
_journal_page_first 555
_journal_page_last 560
_journal_paper_doi 10.1039/b107066p
_journal_year 2002
_chemical_formula_moiety 'C52 H74 Fe Mg N2 O5 '
_chemical_formula_sum 'C52 H74 Fe Mg N2 O5'
_chemical_formula_weight 887.32
_space_group_IT_number 14
_symmetry_cell_setting monoclinic
_symmetry_Int_Tables_number 14
_symmetry_space_group_name_Hall '-P 2ybc'
_symmetry_space_group_name_H-M 'P 1 21/c 1'
_cell_angle_alpha 90
_cell_angle_beta 104.503(1)
_cell_angle_gamma 90
_cell_formula_units_Z 4
_cell_length_a 10.2080(5)
_cell_length_b 24.114(1)
_cell_length_c 20.3211(9)
_cell_measurement_reflns_used 3438
_cell_measurement_temperature 137.2
_cell_measurement_theta_max 0.0
_cell_measurement_theta_min 0.0
_cell_volume 4842.8(4)
_computing_cell_refinement 'Bruker SAINT v5.04'
_computing_data_collection 'Bruker SMART v5.052d'
_computing_data_reduction 'Bruker SAINT v5.04'
_computing_publication_material teXsan
_computing_structure_refinement teXsan
_computing_structure_solution SIR92
_diffrn_ambient_temperature 137.2
_diffrn_measurement_device_type 'SMART CCD'
_diffrn_measurement_method \w-scan
_diffrn_orient_matrix_UB_11 0.00000
_diffrn_orient_matrix_UB_12 0.00000
_diffrn_orient_matrix_UB_13 0.00000
_diffrn_orient_matrix_UB_21 0.00000
_diffrn_orient_matrix_UB_22 0.00000
_diffrn_orient_matrix_UB_23 0.00000
_diffrn_orient_matrix_UB_31 0.00000
_diffrn_orient_matrix_UB_32 0.00000
_diffrn_orient_matrix_UB_33 0.00000
_diffrn_radiation_monochromator graphite
_diffrn_radiation_source 'X-ray tube'
_diffrn_radiation_type MoK\a
_diffrn_radiation_wavelength 0.7107
_diffrn_reflns_av_R_equivalents 0.1059
_diffrn_reflns_limit_h_max 11
_diffrn_reflns_limit_h_min 0
_diffrn_reflns_limit_k_max 26
_diffrn_reflns_limit_k_min -26
_diffrn_reflns_limit_l_max 21
_diffrn_reflns_limit_l_min -22
_diffrn_reflns_number 18965
_diffrn_reflns_theta_max 23.19
_diffrn_standards_decay_% 0.00
_diffrn_standards_interval_count 0
_diffrn_standards_number 0
_exptl_absorpt_coefficient_mu 0.371
_exptl_absorpt_correction_type none
_exptl_crystal_colour yellow
_exptl_crystal_density_diffrn 1.217
_exptl_crystal_density_method 'not measured'
_exptl_crystal_description prism
_exptl_crystal_F_000 1912.00
_exptl_crystal_size_max 0.260
_exptl_crystal_size_mid 0.100
_exptl_crystal_size_min 0.100
_refine_diff_density_max 0.39
_refine_diff_density_min -0.38
_refine_ls_extinction_coef 0.00000
_refine_ls_extinction_method none
_refine_ls_goodness_of_fit_ref 0.978
_refine_ls_hydrogen_treatment constr
_refine_ls_matrix_type full
_refine_ls_number_parameters 425
_refine_ls_number_reflns 2855
_refine_ls_number_restraints 0
_refine_ls_R_factor_all 0.1080
_refine_ls_R_factor_gt 0.0421
_refine_ls_shift/su_max 0.0000
_refine_ls_structure_factor_coef F
_refine_ls_weighting_scheme sigma
_refine_ls_wR_factor_all 0.0591
_refine_ls_wR_factor_gt 0.0432
_refine_ls_wR_factor_ref 0.0432
_reflns_number_gt 2855
_reflns_number_total 7088
_reflns_threshold_expression I>3.00sigma
_cod_data_source_file b107066p.txt
_cod_data_source_block bis-t-Bu-Salfen-Mg
_cod_depositor_comments
;
The following automatic conversions were performed:

'_atom_site_thermal_displace_type' tag value 'Uij' was replaced with
'Uani' value 135 times.

Automatic conversion script
Id: cif_fix_values 1646 2011-03-28 12:23:43Z adriana 
;
_cod_original_cell_volume 4842.8(3)
_cod_original_sg_symbol_H-M 'P 21/c     '
_cod_original_formula_sum 'C52 H74 Fe Mg N2 O5 '
_cod_database_code 7011048

loop_
_symmetry_equiv_pos_as_xyz
'   +x,   +y,   +z'
'   -x,1/2+y,1/2-z'
'   -x,   -y,   -z'
'   +x,1/2-y,1/2+z'

loop_
_atom_site_aniso_label
_atom_site_aniso_U_11
_atom_site_aniso_U_22
_atom_site_aniso_U_33
_atom_site_aniso_U_12
_atom_site_aniso_U_13
_atom_site_aniso_U_23
Fe(1) 0.0166(5) 0.0163(5) 0.0147(5) -0.0001(5) 0.0017(4) 0.0009(4)
Mg(1) 0.019(1) 0.015(1) 0.019(1) 0.0019(9) 0.0038(9) -0.0010(9)
O(1) 0.027(2) 0.012(2) 0.023(2) 0.000(2) 0.005(2) -0.002(2)
O(2) 0.025(2) 0.013(2) 0.027(3) 0.002(2) 0.005(2) -0.003(2)
O(3) 0.028(2) 0.018(3) 0.029(3) 0.001(2) 0.015(2) -0.003(2)
O(4) 0.020(2) 0.017(3) 0.033(3) 0.000(2) 0.007(2) -0.005(2)
N(1) 0.015(3) 0.022(3) 0.016(3) 0.007(2) 0.006(2) 0.005(2)
N(2) 0.019(3) 0.022(3) 0.017(3) 0.001(2) 0.004(2) -0.002(2)
C(25) 0.038(4) 0.018(4) 0.024(4) 0.000(3) 0.006(3) -0.002(3)
C(26) 0.058(5) 0.015(4) 0.038(4) -0.004(4) -0.003(4) 0.001(3)
C(27) 0.051(5) 0.017(5) 0.100(7) 0.007(4) 0.021(5) -0.012(4)
C(28) 0.071(5) 0.025(4) 0.026(4) -0.005(4) -0.004(4) 0.014(3)
C(29) 0.032(4) 0.016(4) 0.018(4) 0.002(3) 0.001(3) -0.004(3)
C(30) 0.035(4) 0.036(5) 0.042(5) 0.004(4) -0.013(3) -0.004(4)
C(31) 0.038(4) 0.026(4) 0.023(4) -0.007(3) -0.006(3) 0.003(3)
C(32) 0.027(4) 0.034(5) 0.036(4) -0.001(3) 0.000(3) -0.009(3)
C(33) 0.029(4) 0.018(4) 0.020(4) -0.001(3) 0.003(3) 0.000(3)
C(34) 0.041(4) 0.025(4) 0.030(4) 0.004(4) 0.002(3) -0.006(3)
C(35) 0.033(4) 0.028(5) 0.056(5) -0.013(4) 0.001(4) -0.007(4)
C(36) 0.060(5) 0.021(4) 0.029(4) 0.006(4) 0.006(4) -0.004(3)
C(37) 0.026(4) 0.023(4) 0.022(4) 0.003(3) -0.005(3) -0.008(3)
C(38) 0.030(4) 0.022(4) 0.040(4) -0.001(3) -0.007(3) -0.003(3)
C(39) 0.050(4) 0.032(5) 0.033(4) 0.006(4) 0.016(4) 0.010(3)
C(40) 0.067(5) 0.020(4) 0.033(4) -0.001(4) -0.011(4) -0.001(3)
C(41) 0.030(4) 0.026(4) 0.039(4) 0.000(3) 0.012(3) -0.004(3)
C(42) 0.091(6) 0.030(5) 0.071(6) -0.002(5) 0.058(5) -0.006(4)
C(43) 0.053(5) 0.039(5) 0.032(4) -0.007(4) 0.021(4) -0.001(4)
C(44) 0.036(4) 0.024(4) 0.045(5) -0.003(3) 0.021(4) 0.004(3)
C(45) 0.025(4) 0.021(4) 0.031(4) -0.008(3) 0.006(3) -0.011(3)
C(46) 0.023(4) 0.035(5) 0.042(4) 0.000(4) 0.008(3) 0.003(4)
C(47) 0.028(4) 0.029(5) 0.049(5) 0.000(3) 0.016(4) -0.004(4)
C(48) 0.025(4) 0.021(4) 0.041(4) -0.005(3) 0.018(3) -0.006(3)
C(49) 0.065(6) 0.088(7) 0.034(5) 0.001(5) 0.010(4) 0.009(5)
C(50) 0.045(5) 0.22(1) 0.046(6) -0.028(7) -0.004(5) 0.016(7)
C(51) 0.084(7) 0.22(1) 0.043(6) -0.092(8) 0.026(5) -0.032(7)
C(52) 0.122(8) 0.052(6) 0.041(5) -0.024(6) 0.018(5) 0.006(4)

loop_
_atom_site_label
_atom_site_fract_x
_atom_site_fract_y
_atom_site_fract_z
_atom_site_U_iso_or_equiv
_atom_site_thermal_displace_type
_atom_site_calc_flag
_atom_site_calc_attached_atom
Fe(1) 1.04575(8) 0.34389(4) 0.95888(4) 0.0162(2) Uani ? ?
Mg(1) 0.7966(2) 0.36626(8) 0.77344(9) 0.0183(6) Uani ? ?
O(1) 0.7052(4) 0.4320(2) 0.7252(2) 0.022(1) Uani ? ?
O(2) 0.7074(4) 0.3153(2) 0.6993(2) 0.021(1) Uani ? ?
O(3) 0.9737(4) 0.3701(2) 0.7339(2) 0.026(1) Uani ? ?
O(4) 0.6466(4) 0.3667(2) 0.8307(2) 0.025(1) Uani ? ?
O(5) 0.9533(5) 0.3906(2) 0.3766(3) 0.068(2) Uani ? ?
N(1) 0.9154(4) 0.4287(2) 0.8457(2) 0.017(1) Uani ? ?
N(2) 0.8609(4) 0.2873(2) 0.8306(2) 0.020(2) Uani ? ?
C(1) 1.0238(5) 0.4150(2) 0.9031(3) 0.017(1) Uani ? ?
C(2) 1.0355(5) 0.4281(2) 0.9722(3) 0.019(1) Uani ? ?
C(3) 1.1602(6) 0.4071(3) 1.0110(3) 0.025(2) Uani ? ?
C(4) 1.2274(6) 0.3821(3) 0.9667(3) 0.027(2) Uani ? ?
C(5) 1.1440(5) 0.3857(2) 0.8992(3) 0.020(1) Uani ? ?
C(6) 0.9222(5) 0.2861(2) 0.9023(3) 0.019(1) Uani ? ?
C(7) 0.8626(5) 0.3071(2) 0.9537(3) 0.020(1) Uani ? ?
C(8) 0.9551(6) 0.2959(2) 1.0180(3) 0.024(2) Uani ? ?
C(9) 1.0680(6) 0.2684(3) 1.0059(3) 0.027(2) Uani ? ?
C(10) 1.0492(6) 0.2611(3) 0.9352(3) 0.026(2) Uani ? ?
C(11) 0.8945(5) 0.4821(2) 0.8392(3) 0.018(1) Uani ? ?
C(12) 0.7972(5) 0.5124(2) 0.7885(3) 0.019(1) Uani ? ?
C(13) 0.7002(5) 0.4855(2) 0.7345(3) 0.018(1) Uani ? ?
C(14) 0.5967(6) 0.5205(2) 0.6922(3) 0.021(1) Uani ? ?
C(15) 0.6064(6) 0.5766(3) 0.7025(3) 0.025(2) Uani ? ?
C(16) 0.7070(5) 0.6049(2) 0.7520(3) 0.018(1) Uani ? ?
C(17) 0.7980(5) 0.5708(2) 0.7948(3) 0.018(1) Uani ? ?
C(18) 0.8460(5) 0.2383(2) 0.8025(3) 0.017(1) Uani ? ?
C(19) 0.7791(5) 0.2234(2) 0.7332(3) 0.018(1) Uani ? ?
C(20) 0.7104(6) 0.2629(3) 0.6846(3) 0.019(1) Uani ? ?
C(21) 0.6427(5) 0.2423(2) 0.6180(3) 0.018(1) Uani ? ?
C(22) 0.6473(6) 0.1858(3) 0.6066(3) 0.022(1) Uani ? ?
C(23) 0.7133(5) 0.1459(2) 0.6550(3) 0.019(1) Uani ? ?
C(24) 0.7780(5) 0.1662(2) 0.7175(3) 0.022(1) Uani ? ?
C(25) 0.7095(6) 0.6679(2) 0.7561(3) 0.034(2) Uani ? ?
C(26) 0.8193(7) 0.6885(3) 0.8161(3) 0.034(2) Uani ? ?
C(27) 0.5738(7) 0.6893(3) 0.7652(4) 0.058(3) Uani ? ?
C(28) 0.7360(7) 0.6919(3) 0.6911(3) 0.042(2) Uani ? ?
C(29) 0.4808(6) 0.4936(3) 0.6378(3) 0.023(2) Uani ? ?
C(30) 0.3795(6) 0.5361(3) 0.6004(3) 0.040(2) Uani ? ?
C(31) 0.5409(6) 0.4631(3) 0.5849(3) 0.032(2) Uani ? ?
C(32) 0.4050(6) 0.4517(3) 0.6720(3) 0.031(2) Uani ? ?
C(33) 0.7034(6) 0.0835(2) 0.6357(3) 0.026(2) Uani ? ?
C(34) 0.7644(6) 0.0743(3) 0.5752(3) 0.029(2) Uani ? ?
C(35) 0.5554(6) 0.0657(3) 0.6172(3) 0.032(2) Uani ? ?
C(36) 0.7803(7) 0.0475(3) 0.6942(3) 0.039(2) Uani ? ?
C(37) 0.5677(6) 0.2821(3) 0.5621(3) 0.028(2) Uani ? ?
C(38) 0.4551(6) 0.3126(3) 0.5856(3) 0.030(2) Uani ? ?
C(39) 0.6694(7) 0.3245(3) 0.5463(3) 0.040(2) Uani ? ?
C(40) 0.5020(7) 0.2522(3) 0.4955(3) 0.036(2) Uani ? ?
C(41) 1.0286(6) 0.3245(3) 0.7028(3) 0.032(2) Uani ? ?
C(42) 1.0761(8) 0.3480(3) 0.6442(4) 0.054(3) Uani ? ?
C(43) 1.0211(7) 0.4063(3) 0.6359(3) 0.037(2) Uani ? ?
C(44) 1.0132(6) 0.4209(3) 0.7067(3) 0.035(2) Uani ? ?
C(45) 0.5424(6) 0.3242(3) 0.8170(3) 0.026(2) Uani ? ?
C(46) 0.4217(6) 0.3498(3) 0.8379(3) 0.033(2) Uani ? ?
C(47) 0.4869(6) 0.3932(3) 0.8900(3) 0.034(2) Uani ? ?
C(48) 0.6016(6) 0.4143(3) 0.8616(3) 0.027(2) Uani ? ?
C(49) 0.9766(8) 0.3884(4) 0.4490(4) 0.054(3) Uani ? ?
C(50) 1.1185(8) 0.4026(5) 0.4739(4) 0.080(4) Uani ? ?
C(51) 1.1561(9) 0.4347(5) 0.4212(4) 0.079(4) Uani ? ?
C(52) 1.0394(9) 0.4315(4) 0.3623(4) 0.063(3) Uani ? ?
H(1) 0.970 0.447 0.990 0.023 Uani ? ?
H(2) 1.193 0.410 1.059 0.030 Uani ? ?
H(3) 1.315 0.365 0.979 0.033 Uani ? ?
H(4) 1.165 0.371 0.859 0.026 Uani ? ?
H(5) 0.776 0.325 0.947 0.023 Uani ? ?
H(6) 0.941 0.306 1.061 0.027 Uani ? ?
H(7) 1.144 0.257 1.040 0.033 Uani ? ?
H(8) 1.110 0.243 0.914 0.031 Uani ? ?
H(9) 0.952 0.505 0.873 0.021 Uani ? ?
H(10) 0.866 0.587 0.830 0.022 Uani ? ?
H(11) 0.542 0.599 0.673 0.033 Uani ? ?
H(12) 0.884 0.209 0.831 0.021 Uani ? ?
H(13) 0.824 0.141 0.751 0.027 Uani ? ?
H(14) 0.602 0.173 0.562 0.027 Uani ? ?
H(15) 0.805 0.673 0.857 0.041 Uani ? ?
H(16) 0.906 0.676 0.811 0.041 Uani ? ?
H(17) 0.818 0.727 0.818 0.041 Uani ? ?
H(18) 0.555 0.673 0.804 0.069 Uani ? ?
H(19) 0.581 0.729 0.771 0.069 Uani ? ?
H(20) 0.505 0.681 0.726 0.069 Uani ? ?
H(21) 0.825 0.682 0.689 0.050 Uani ? ?
H(22) 0.672 0.677 0.653 0.050 Uani ? ?
H(23) 0.729 0.731 0.692 0.050 Uani ? ?
H(24) 0.425 0.562 0.579 0.048 Uani ? ?
H(25) 0.339 0.554 0.631 0.048 Uani ? ?
H(26) 0.312 0.518 0.566 0.048 Uani ? ?
H(27) 0.589 0.489 0.564 0.039 Uani ? ?
H(28) 0.469 0.447 0.551 0.039 Uani ? ?
H(29) 0.600 0.434 0.607 0.039 Uani ? ?
H(30) 0.465 0.422 0.692 0.037 Uani ? ?
H(31) 0.331 0.436 0.639 0.037 Uani ? ?
H(32) 0.372 0.470 0.706 0.037 Uani ? ?
H(33) 0.505 0.089 0.582 0.038 Uani ? ?
H(34) 0.520 0.068 0.656 0.038 Uani ? ?
H(35) 0.548 0.028 0.601 0.038 Uani ? ?
H(36) 0.718 0.097 0.538 0.035 Uani ? ?
H(37) 0.755 0.036 0.562 0.035 Uani ? ?
H(38) 0.857 0.084 0.588 0.035 Uani ? ?
H(39) 0.770 0.010 0.681 0.047 Uani ? ?
H(40) 0.874 0.057 0.705 0.047 Uani ? ?
H(41) 0.745 0.053 0.733 0.047 Uani ? ?
H(42) 0.493 0.331 0.627 0.036 Uani ? ?
H(43) 0.413 0.338 0.551 0.036 Uani ? ?
H(44) 0.390 0.286 0.592 0.036 Uani ? ?
H(45) 0.458 0.278 0.463 0.043 Uani ? ?
H(46) 0.439 0.225 0.503 0.043 Uani ? ?
H(47) 0.571 0.233 0.480 0.043 Uani ? ?
H(48) 0.623 0.349 0.512 0.047 Uani ? ?
H(49) 0.738 0.305 0.532 0.047 Uani ? ?
H(50) 0.708 0.345 0.587 0.047 Uani ? ?
H(51) 0.961 0.297 0.686 0.038 Uani ? ?
H(52) 1.102 0.308 0.734 0.038 Uani ? ?
H(53) 1.042 0.327 0.604 0.065 Uani ? ?
H(54) 1.172 0.348 0.654 0.065 Uani ? ?
H(55) 1.081 0.430 0.620 0.044 Uani ? ?
H(56) 0.935 0.407 0.604 0.044 Uani ? ?
H(57) 1.097 0.433 0.732 0.042 Uani ? ?
H(58) 0.946 0.449 0.705 0.042 Uani ? ?
H(59) 0.518 0.315 0.770 0.032 Uani ? ?
H(60) 0.573 0.292 0.843 0.032 Uani ? ?
H(61) 0.362 0.366 0.800 0.039 Uani ? ?
H(62) 0.378 0.322 0.858 0.039 Uani ? ?
H(63) 0.521 0.377 0.934 0.041 Uani ? ?
H(64) 0.425 0.422 0.892 0.041 Uani ? ?
H(65) 0.674 0.428 0.897 0.033 Uani ? ?
H(66) 0.572 0.443 0.829 0.033 Uani ? ?
H(67) 0.922 0.416 0.466 0.065 Uani ? ?
H(68) 0.954 0.353 0.465 0.065 Uani ? ?
H(69) 1.140 0.421 0.517 0.096 Uani ? ?
H(70) 1.174 0.367 0.483 0.096 Uani ? ?
H(71) 1.175 0.473 0.436 0.095 Uani ? ?
H(72) 1.238 0.421 0.411 0.095 Uani ? ?
H(73) 1.070 0.422 0.321 0.076 Uani ? ?
H(74) 0.996 0.467 0.353 0.076 Uani ? ?

loop_
_atom_type_symbol
_atom_type_oxidation_number
_atom_type_number_in_cell
_atom_type_scat_dispersion_real
_atom_type_scat_dispersion_imag
_atom_type_scat_source
H 0 296 0.000 0.000 'International Tables'
C 0 208 0.003 0.002 'International Tables'
Fe 0 4 0.346 0.844 'International Tables'
Mg 0 4 0.049 0.036 'International Tables'
N 0 8 0.006 0.003 'International Tables'
O 0 20 0.011 0.006 'International Tables'

loop_
_geom_angle_atom_site_label_1
_geom_angle_atom_site_label_2
_geom_angle_atom_site_label_3
_geom_angle
_geom_angle_site_symmetry_1
_geom_angle_site_symmetry_2
_geom_angle_site_symmetry_3
_geom_angle_publ_flag
C(1) Fe(1) C(2) 40.5(2) ? ? ? yes
C(1) Fe(1) C(3) 68.3(2) ? ? ? yes
C(1) Fe(1) C(4) 68.5(2) ? ? ? yes
C(1) Fe(1) C(5) 41.4(2) ? ? ? yes
C(1) Fe(1) C(6) 107.2(2) ? ? ? yes
C(1) Fe(1) C(7) 111.3(2) ? ? ? yes
C(1) Fe(1) C(8) 143.1(2) ? ? ? yes
C(1) Fe(1) C(9) 174.1(2) ? ? ? yes
C(1) Fe(1) C(10) 133.9(2) ? ? ? yes
C(2) Fe(1) C(3) 40.3(2) ? ? ? yes
C(2) Fe(1) C(4) 67.6(2) ? ? ? yes
C(2) Fe(1) C(5) 68.6(2) ? ? ? yes
C(2) Fe(1) C(6) 135.0(2) ? ? ? yes
C(2) Fe(1) C(7) 111.0(2) ? ? ? yes
C(2) Fe(1) C(8) 115.8(2) ? ? ? yes
C(2) Fe(1) C(9) 145.4(2) ? ? ? yes
C(2) Fe(1) C(10) 174.2(2) ? ? ? yes
C(3) Fe(1) C(4) 40.0(2) ? ? ? yes
C(3) Fe(1) C(5) 68.6(2) ? ? ? yes
C(3) Fe(1) C(6) 175.2(2) ? ? ? yes
C(3) Fe(1) C(7) 138.1(2) ? ? ? yes
C(3) Fe(1) C(8) 113.6(2) ? ? ? yes
C(3) Fe(1) C(9) 116.1(2) ? ? ? yes
C(3) Fe(1) C(10) 143.4(2) ? ? ? yes
C(4) Fe(1) C(5) 41.0(2) ? ? ? yes
C(4) Fe(1) C(6) 141.0(2) ? ? ? yes
C(4) Fe(1) C(7) 178.1(2) ? ? ? yes
C(4) Fe(1) C(8) 138.1(2) ? ? ? yes
C(4) Fe(1) C(9) 112.0(2) ? ? ? yes
C(4) Fe(1) C(10) 112.9(2) ? ? ? yes
C(5) Fe(1) C(6) 109.4(2) ? ? ? yes
C(5) Fe(1) C(7) 140.1(2) ? ? ? yes
C(5) Fe(1) C(8) 175.3(2) ? ? ? yes
C(5) Fe(1) C(9) 135.3(2) ? ? ? yes
C(5) Fe(1) C(10) 107.6(2) ? ? ? yes
C(6) Fe(1) C(7) 40.9(2) ? ? ? yes
C(6) Fe(1) C(8) 68.7(2) ? ? ? yes
C(6) Fe(1) C(9) 68.6(2) ? ? ? yes
C(6) Fe(1) C(10) 41.1(2) ? ? ? yes
C(7) Fe(1) C(8) 41.0(2) ? ? ? yes
C(7) Fe(1) C(9) 68.4(2) ? ? ? yes
C(7) Fe(1) C(10) 68.7(2) ? ? ? yes
C(8) Fe(1) C(9) 40.1(2) ? ? ? yes
C(8) Fe(1) C(10) 68.0(2) ? ? ? yes
C(9) Fe(1) C(10) 40.3(2) ? ? ? yes
O(1) Mg(1) O(2) 92.9(2) ? ? ? yes
O(1) Mg(1) O(3) 96.7(2) ? ? ? yes
O(1) Mg(1) O(4) 87.3(2) ? ? ? yes
O(1) Mg(1) N(1) 84.1(2) ? ? ? yes
O(1) Mg(1) N(2) 169.0(2) ? ? ? yes
O(2) Mg(1) O(3) 90.7(2) ? ? ? yes
O(2) Mg(1) O(4) 99.3(2) ? ? ? yes
O(2) Mg(1) N(1) 171.0(2) ? ? ? yes
O(2) Mg(1) N(2) 83.5(2) ? ? ? yes
O(3) Mg(1) O(4) 169.1(2) ? ? ? yes
O(3) Mg(1) N(1) 81.3(2) ? ? ? yes
O(3) Mg(1) N(2) 93.8(2) ? ? ? yes
O(4) Mg(1) N(1) 89.1(2) ? ? ? yes
O(4) Mg(1) N(2) 83.1(2) ? ? ? yes
N(1) Mg(1) N(2) 101.0(2) ? ? ? yes
Mg(1) O(1) C(13) 138.8(4) ? ? ? yes
Mg(1) O(2) C(20) 138.1(4) ? ? ? yes
Mg(1) O(3) C(41) 125.6(3) ? ? ? yes
Mg(1) O(3) C(44) 121.4(3) ? ? ? yes
C(41) O(3) C(44) 107.6(4) ? ? ? yes
Mg(1) O(4) C(45) 118.7(3) ? ? ? yes
Mg(1) O(4) C(48) 126.2(3) ? ? ? yes
C(45) O(4) C(48) 110.4(4) ? ? ? yes
C(49) O(5) C(52) 106.8(6) ? ? ? yes
Mg(1) N(1) C(1) 124.1(4) ? ? ? yes
Mg(1) N(1) C(11) 123.3(4) ? ? ? yes
C(1) N(1) C(11) 112.6(5) ? ? ? yes
Mg(1) N(2) C(6) 122.7(4) ? ? ? yes
Mg(1) N(2) C(18) 123.7(4) ? ? ? yes
C(6) N(2) C(18) 113.6(5) ? ? ? yes
Fe(1) C(1) N(1) 127.1(4) ? ? ? yes
Fe(1) C(1) C(2) 70.5(3) ? ? ? yes
Fe(1) C(1) C(5) 69.0(3) ? ? ? yes
N(1) C(1) C(2) 127.8(5) ? ? ? yes
N(1) C(1) C(5) 124.5(5) ? ? ? yes
C(2) C(1) C(5) 107.7(5) ? ? ? yes
Fe(1) C(2) C(1) 69.0(3) ? ? ? yes
Fe(1) C(2) C(3) 69.5(3) ? ? ? yes
C(1) C(2) C(3) 108.2(5) ? ? ? yes
Fe(1) C(3) C(2) 70.2(3) ? ? ? yes
Fe(1) C(3) C(4) 69.8(4) ? ? ? yes
C(2) C(3) C(4) 108.3(5) ? ? ? yes
Fe(1) C(4) C(3) 70.2(3) ? ? ? yes
Fe(1) C(4) C(5) 68.9(3) ? ? ? yes
C(3) C(4) C(5) 108.9(5) ? ? ? yes
Fe(1) C(5) C(1) 69.7(3) ? ? ? yes
Fe(1) C(5) C(4) 70.1(3) ? ? ? yes
C(1) C(5) C(4) 106.8(5) ? ? ? yes
Fe(1) C(6) N(2) 127.8(4) ? ? ? yes
Fe(1) C(6) C(7) 70.1(3) ? ? ? yes
Fe(1) C(6) C(10) 70.4(3) ? ? ? yes
N(2) C(6) C(7) 125.4(5) ? ? ? yes
N(2) C(6) C(10) 126.5(5) ? ? ? yes
C(7) C(6) C(10) 108.0(5) ? ? ? yes
Fe(1) C(7) C(6) 68.9(3) ? ? ? yes
Fe(1) C(7) C(8) 69.6(3) ? ? ? yes
C(6) C(7) C(8) 107.2(5) ? ? ? yes
Fe(1) C(8) C(7) 69.5(3) ? ? ? yes
Fe(1) C(8) C(9) 69.7(3) ? ? ? yes
C(7) C(8) C(9) 108.2(5) ? ? ? yes
Fe(1) C(9) C(8) 70.2(4) ? ? ? yes
Fe(1) C(9) C(10) 70.4(4) ? ? ? yes
C(8) C(9) C(10) 109.2(5) ? ? ? yes
Fe(1) C(10) C(6) 68.5(3) ? ? ? yes
Fe(1) C(10) C(9) 69.3(4) ? ? ? yes
C(6) C(10) C(9) 107.4(5) ? ? ? yes
N(1) C(11) C(12) 129.7(5) ? ? ? yes
C(11) C(12) C(13) 122.5(5) ? ? ? yes
C(11) C(12) C(17) 117.0(5) ? ? ? yes
C(13) C(12) C(17) 120.5(5) ? ? ? yes
O(1) C(13) C(12) 120.9(5) ? ? ? yes
O(1) C(13) C(14) 122.4(5) ? ? ? yes
C(12) C(13) C(14) 116.7(5) ? ? ? yes
C(13) C(14) C(15) 118.0(6) ? ? ? yes
C(13) C(14) C(29) 119.5(5) ? ? ? yes
C(15) C(14) C(29) 122.5(5) ? ? ? yes
C(14) C(15) C(16) 126.5(6) ? ? ? yes
C(15) C(16) C(17) 114.5(6) ? ? ? yes
C(15) C(16) C(25) 121.2(5) ? ? ? yes
C(17) C(16) C(25) 124.2(5) ? ? ? yes
C(12) C(17) C(16) 123.4(5) ? ? ? yes
N(2) C(18) C(19) 128.7(5) ? ? ? yes
C(18) C(19) C(20) 122.7(5) ? ? ? yes
C(18) C(19) C(24) 115.9(5) ? ? ? yes
C(20) C(19) C(24) 121.3(5) ? ? ? yes
O(2) C(20) C(19) 121.7(5) ? ? ? yes
O(2) C(20) C(21) 121.1(5) ? ? ? yes
C(19) C(20) C(21) 117.2(5) ? ? ? yes
C(20) C(21) C(22) 117.8(5) ? ? ? yes
C(20) C(21) C(37) 120.7(5) ? ? ? yes
C(22) C(21) C(37) 121.5(5) ? ? ? yes
C(21) C(22) C(23) 125.5(5) ? ? ? yes
C(22) C(23) C(24) 115.9(5) ? ? ? yes
C(22) C(23) C(33) 119.5(5) ? ? ? yes
C(24) C(23) C(33) 124.5(5) ? ? ? yes
C(19) C(24) C(23) 122.2(5) ? ? ? yes
C(16) C(25) C(26) 111.7(5) ? ? ? yes
C(16) C(25) C(27) 109.9(5) ? ? ? yes
C(16) C(25) C(28) 109.6(5) ? ? ? yes
C(26) C(25) C(27) 107.5(5) ? ? ? yes
C(26) C(25) C(28) 108.4(5) ? ? ? yes
C(27) C(25) C(28) 109.7(6) ? ? ? yes
C(14) C(29) C(30) 112.2(5) ? ? ? yes
C(14) C(29) C(31) 109.3(5) ? ? ? yes
C(14) C(29) C(32) 109.5(5) ? ? ? yes
C(30) C(29) C(31) 108.2(5) ? ? ? yes
C(30) C(29) C(32) 108.1(5) ? ? ? yes
C(31) C(29) C(32) 109.5(5) ? ? ? yes
C(23) C(33) C(34) 109.3(5) ? ? ? yes
C(23) C(33) C(35) 109.5(5) ? ? ? yes
C(23) C(33) C(36) 111.6(5) ? ? ? yes
C(34) C(33) C(35) 109.8(5) ? ? ? yes
C(34) C(33) C(36) 108.1(5) ? ? ? yes
C(35) C(33) C(36) 108.5(5) ? ? ? yes
C(21) C(37) C(38) 109.9(5) ? ? ? yes
C(21) C(37) C(39) 109.3(4) ? ? ? yes
C(21) C(37) C(40) 112.7(5) ? ? ? yes
C(38) C(37) C(39) 109.9(5) ? ? ? yes
C(38) C(37) C(40) 107.7(5) ? ? ? yes
C(39) C(37) C(40) 107.3(5) ? ? ? yes
O(3) C(41) C(42) 107.3(5) ? ? ? yes
C(41) C(42) C(43) 104.7(5) ? ? ? yes
C(42) C(43) C(44) 102.7(5) ? ? ? yes
O(3) C(44) C(43) 104.7(5) ? ? ? yes
O(4) C(45) C(46) 105.2(5) ? ? ? yes
C(45) C(46) C(47) 103.2(4) ? ? ? yes
C(46) C(47) C(48) 102.3(5) ? ? ? yes
O(4) C(48) C(47) 105.0(5) ? ? ? yes
O(5) C(49) C(50) 104.2(6) ? ? ? yes
C(49) C(50) C(51) 107.1(7) ? ? ? yes
C(50) C(51) C(52) 105.3(7) ? ? ? yes
O(5) C(52) C(51) 107.0(7) ? ? ? yes

loop_
_geom_bond_atom_site_label_1
_geom_bond_atom_site_label_2
_geom_bond_distance
_geom_bond_site_symmetry_1
_geom_bond_site_symmetry_2
_geom_bond_publ_flag
Fe(1) C(1) 2.036(6) ? ? yes
Fe(1) C(2) 2.055(6) ? ? yes
Fe(1) C(3) 2.046(6) ? ? yes
Fe(1) C(4) 2.041(6) ? ? yes
Fe(1) C(5) 2.026(5) ? ? yes
Fe(1) C(6) 2.032(6) ? ? yes
Fe(1) C(7) 2.048(5) ? ? yes
Fe(1) C(8) 2.049(6) ? ? yes
Fe(1) C(9) 2.042(6) ? ? yes
Fe(1) C(10) 2.056(6) ? ? yes
Mg(1) O(1) 1.972(4) ? ? yes
Mg(1) O(2) 1.980(4) ? ? yes
Mg(1) O(3) 2.157(4) ? ? yes
Mg(1) O(4) 2.144(4) ? ? yes
Mg(1) N(1) 2.236(5) ? ? yes
Mg(1) N(2) 2.241(5) ? ? yes
O(1) C(13) 1.304(7) ? ? yes
O(2) C(20) 1.302(7) ? ? yes
O(3) C(41) 1.449(7) ? ? yes
O(3) C(44) 1.442(7) ? ? yes
O(4) C(45) 1.454(7) ? ? yes
O(4) C(48) 1.436(7) ? ? yes
O(5) C(49) 1.432(8) ? ? yes
O(5) C(52) 1.399(9) ? ? yes
N(1) C(1) 1.431(6) ? ? yes
N(1) C(11) 1.308(7) ? ? yes
N(2) C(6) 1.434(7) ? ? yes
N(2) C(18) 1.305(7) ? ? yes
C(1) C(2) 1.415(7) ? ? yes
C(1) C(5) 1.434(7) ? ? yes
C(2) C(3) 1.413(7) ? ? yes
C(3) C(4) 1.397(7) ? ? yes
C(4) C(5) 1.424(7) ? ? yes
C(6) C(7) 1.427(7) ? ? yes
C(6) C(10) 1.435(8) ? ? yes
C(7) C(8) 1.434(7) ? ? yes
C(8) C(9) 1.404(7) ? ? yes
C(9) C(10) 1.412(7) ? ? yes
C(11) C(12) 1.439(7) ? ? yes
C(12) C(13) 1.436(8) ? ? yes
C(12) C(17) 1.412(8) ? ? yes
C(13) C(14) 1.454(8) ? ? yes
C(14) C(15) 1.369(8) ? ? yes
C(14) C(29) 1.544(8) ? ? yes
C(15) C(16) 1.420(8) ? ? yes
C(16) C(17) 1.375(7) ? ? yes
C(16) C(25) 1.523(8) ? ? yes
C(18) C(19) 1.447(7) ? ? yes
C(19) C(20) 1.424(7) ? ? yes
C(19) C(24) 1.417(8) ? ? yes
C(20) C(21) 1.444(8) ? ? yes
C(21) C(22) 1.385(8) ? ? yes
C(21) C(37) 1.538(8) ? ? yes
C(22) C(23) 1.418(8) ? ? yes
C(23) C(24) 1.368(7) ? ? yes
C(23) C(33) 1.551(8) ? ? yes
C(25) C(26) 1.519(8) ? ? yes
C(25) C(27) 1.533(8) ? ? yes
C(25) C(28) 1.527(8) ? ? yes
C(29) C(30) 1.518(8) ? ? yes
C(29) C(31) 1.549(8) ? ? yes
C(29) C(32) 1.540(8) ? ? yes
C(33) C(34) 1.529(8) ? ? yes
C(33) C(35) 1.525(8) ? ? yes
C(33) C(36) 1.521(8) ? ? yes
C(37) C(38) 1.539(8) ? ? yes
C(37) C(39) 1.547(9) ? ? yes
C(37) C(40) 1.530(8) ? ? yes
C(41) C(42) 1.505(9) ? ? yes
C(42) C(43) 1.507(10) ? ? yes
C(43) C(44) 1.503(8) ? ? yes
C(45) C(46) 1.530(8) ? ? yes
C(46) C(47) 1.518(9) ? ? yes
C(47) C(48) 1.517(8) ? ? yes
C(49) C(50) 1.451(10) ? ? yes
C(50) C(51) 1.45(1) ? ? yes
C(51) C(52) 1.46(1) ? ? yes
